data_8105024
loop_
_publ_author_name
'Mphahlele, Malose J.'

_publ_section_title
;
 Crystal structure of 1-(4-chloro-2-hydroxy-5-iodophenyl)ethan-1-one,
 C8H6ClIO2
;
_journal_issue 1
_journal_name_full 'Zeitschrift f\"ur Kristallographie - New Crystal Structures'
_journal_page_first 81
_journal_page_last 83
_journal_paper_doi 10.1515/ncrs-2019-0504
_journal_volume 235
_journal_year 2019
_chemical_formula_moiety 'C8 H6 Cl I O2'
_chemical_formula_sum 'C8 H6 Cl I O2'
_chemical_formula_weight 296.48
_space_group_IT_number 61
_space_group_name_Hall '-P 2ac 2ab'
_space_group_name_H-M_alt 'P b c a'
_symmetry_cell_setting orthorhombic
_symmetry_Int_Tables_number 61
_symmetry_space_group_name_Hall '-P 2ac 2ab'
_symmetry_space_group_name_H-M 'P b c a'
_atom_sites_solution_hydrogens mixed
_atom_sites_solution_primary 'dual - dual-space method e.g. SHELXD'
_atom_sites_solution_secondary 'dual - dual-space method e.g. SHELXD'
_cell_angle_alpha 90
_cell_angle_beta 90
_cell_angle_gamma 90
_cell_formula_units_Z 8
_cell_length_a 13.3204(7)
_cell_length_b 7.2517(4)
_cell_length_c 18.5627(9)
_cell_measurement_reflns_used 9686
_cell_measurement_temperature 173(2)
_cell_measurement_theta_max 28.32
_cell_measurement_theta_min 3.38
_cell_measurement_wavelength 0.71073
_cell_volume 1793.07(16)
_computing_cell_refinement 'SAINT-Plus (Bruker, 2016)'
_computing_data_collection 'APEX3 (Bruker, 2016)'
_computing_data_reduction 'SAINT-Plus and XPREP (Bruker 2016)'
_computing_molecular_graphics 'Ortep for Windows (Farrugia, 2012) and Mercury (Macrae et al., 2006)'
_computing_publication_material 'WinGX publication routines (Farrugia, 2012)'
_computing_structure_refinement 'SHELXL-2017/1 (Sheldrick, 2017)'
_computing_structure_solution 'SHELXT-2014 (Sheldrick, 2014)'
_diffrn_ambient_temperature 173(2)
_diffrn_measured_fraction_theta_full 0.999
_diffrn_measured_fraction_theta_max 0.999
_diffrn_measurement_device_type 'Bruker D8 Venture Photon CCD area detector'
_diffrn_measurement_method '\w scans'
_diffrn_radiation_monochromator graphite
_diffrn_radiation_probe x-ray
_diffrn_radiation_type MoK\a
_diffrn_radiation_wavelength 0.71073
_diffrn_reflns_av_R_equivalents 0.0337
_diffrn_reflns_av_unetI/netI 0.008
_diffrn_reflns_Laue_measured_fraction_full 0.999
_diffrn_reflns_Laue_measured_fraction_max 0.999
_diffrn_reflns_limit_h_max 17
_diffrn_reflns_limit_h_min -17
_diffrn_reflns_limit_k_max 9
_diffrn_reflns_limit_k_min -9
_diffrn_reflns_limit_l_max 24
_diffrn_reflns_limit_l_min -24
_diffrn_reflns_number 65860
_diffrn_reflns_point_group_measured_fraction_full 0.999
_diffrn_reflns_point_group_measured_fraction_max 0.999
_diffrn_reflns_theta_full 25.242
_diffrn_reflns_theta_max 27.984
_diffrn_reflns_theta_min 3.059
_diffrn_standards_interval_count .
_diffrn_standards_interval_time .
_diffrn_standards_number 0
_exptl_absorpt_coefficient_mu 3.823
_exptl_absorpt_correction_T_max 0.7457
_exptl_absorpt_correction_T_min 0.5225
_exptl_absorpt_correction_type multi-scan
_exptl_absorpt_process_details 'SADABS (Sheldrick, 1996)'
_exptl_crystal_colour colourless
_exptl_crystal_density_diffrn 2.197
_exptl_crystal_density_method 'not measured'
_exptl_crystal_description rod
_exptl_crystal_F_000 1120
_exptl_crystal_size_max 0.456
_exptl_crystal_size_mid 0.074
_exptl_crystal_size_min 0.07
_refine_diff_density_max 1.397
_refine_diff_density_min -0.805
_refine_diff_density_rms 0.085
_refine_ls_extinction_method none
_refine_ls_goodness_of_fit_ref 1.101
_refine_ls_hydrogen_treatment mixed
_refine_ls_matrix_type full
_refine_ls_number_constraints 0
_refine_ls_number_parameters 114
_refine_ls_number_reflns 2158
_refine_ls_number_restraints 0
_refine_ls_restrained_S_all 1.101
_refine_ls_R_factor_all 0.0222
_refine_ls_R_factor_gt 0.0195
_refine_ls_shift/su_max 0.003
_refine_ls_shift/su_mean 0
_refine_ls_structure_factor_coef Fsqd
_refine_ls_weighting_details 'w=1/[\s^2^(Fo^2^)+(0.0191P)^2^+3.4846P] where P=(Fo^2^+2Fc^2^)/3'
_refine_ls_weighting_scheme calc
_refine_ls_wR_factor_gt 0.0471
_refine_ls_wR_factor_ref 0.0483
_reflns_Friedel_coverage 0
_reflns_number_gt 1983
_reflns_number_total 2158
_reflns_threshold_expression 'I > 2\s(I)'
_cod_data_source_file suppl_ncrs-2019-0504_suppl.cif
_cod_data_source_block EMMA005
_cod_database_code 8105024
_shelx_estimated_absorpt_t_min 0.275
_shelx_estimated_absorpt_t_max 0.776

loop_
_symmetry_equiv_pos_as_xyz
'x, y, z'
'-x+1/2, -y, z+1/2'
'-x, y+1/2, -z+1/2'
'x+1/2, -y+1/2, -z'
'-x, -y, -z'
'x-1/2, y, -z-1/2'
'x, -y-1/2, z-1/2'
'-x-1/2, y-1/2, z'

loop_
_atom_site_label
_atom_site_type_symbol
_atom_site_fract_x
_atom_site_fract_y
_atom_site_fract_z
_atom_site_U_iso_or_equiv
_atom_site_adp_type
_atom_site_occupancy
_atom_site_site_symmetry_order
_atom_site_calc_flag
_atom_site_refinement_flags_posn
_atom_site_refinement_flags_adp
_atom_site_refinement_flags_occupancy
_atom_site_disorder_assembly
_atom_site_disorder_group
C1 C 0.84530(17) 0.7014(3) 0.45147(12) 0.0189(4) Uani 1 1 d . . . . .
C2 C 0.85496(17) 0.7681(3) 0.38144(12) 0.0195(4) Uani 1 1 d . . . . .
H2 H 0.91971 0.789074 0.361603 0.023 Uiso 1 1 calc R U . . .
C3 C 0.77010(17) 0.8037(3) 0.34086(11) 0.0176(4) Uani 1 1 d . . . . .
C4 C 0.67405(16) 0.7787(3) 0.36951(11) 0.0173(4) Uani 1 1 d . . . . .
C5 C 0.66486(17) 0.7165(3) 0.43956(11) 0.0182(4) Uani 1 1 d . . . . .
H5 H 0.599781 0.701392 0.459642 0.022 Uiso 1 1 calc R U . . .
C6 C 0.74932(18) 0.6752(3) 0.48176(11) 0.0177(4) Uani 1 1 d . . . . .
C7 C 0.73909(18) 0.6015(3) 0.55591(12) 0.0223(5) Uani 1 1 d . . . . .
C8 C 0.6372(2) 0.5819(4) 0.58930(13) 0.0292(5) Uani 1 1 d . . . . .
H8A H 0.643305 0.518815 0.635786 0.044 Uiso 1 1 calc R U . . .
H8B H 0.593875 0.509677 0.55729 0.044 Uiso 1 1 calc R U . . .
H8C H 0.60782 0.704337 0.596653 0.044 Uiso 1 1 calc R U . . .
O1 O 0.93070(13) 0.6652(3) 0.48769(10) 0.0275(4) Uani 1 1 d . . . . .
O2 O 0.81425(14) 0.5555(3) 0.58975(9) 0.0295(4) Uani 1 1 d . . . . .
Cl1 Cl 0.78693(4) 0.87837(8) 0.25322(3) 0.02311(12) Uani 1 1 d . . . . .
I1 I 0.54310(2) 0.82672(2) 0.31056(2) 0.02499(6) Uani 1 1 d . . . . .
H1 H 0.912(3) 0.626(5) 0.528(2) 0.056(11) Uiso 1 1 d . . . . .

loop_
_atom_site_aniso_label
_atom_site_aniso_U_11
_atom_site_aniso_U_22
_atom_site_aniso_U_33
_atom_site_aniso_U_23
_atom_site_aniso_U_13
_atom_site_aniso_U_12
C1 0.0174(10) 0.0207(11) 0.0187(10) -0.0009(8) -0.0036(8) 0.0018(8)
C2 0.0154(10) 0.0225(11) 0.0205(10) 0.0009(9) 0.0013(8) 0.0002(8)
C3 0.0217(11) 0.0165(10) 0.0147(9) -0.0008(8) 0.0006(8) -0.0005(8)
C4 0.0169(10) 0.0191(10) 0.0160(9) -0.0009(8) -0.0032(8) 0.0006(8)
C5 0.0162(10) 0.0204(11) 0.0180(10) -0.0014(8) 0.0003(8) -0.0004(8)
C6 0.0192(10) 0.0191(10) 0.0148(9) -0.0005(8) -0.0012(8) 0.0002(8)
C7 0.0267(12) 0.0221(11) 0.0181(10) -0.0007(9) -0.0022(9) -0.0030(9)
C8 0.0276(13) 0.0401(15) 0.0199(11) 0.0052(10) 0.0016(10) -0.0064(11)
O1 0.0170(8) 0.0410(11) 0.0247(9) 0.0085(8) -0.0051(7) 0.0017(7)
O2 0.0279(9) 0.0403(10) 0.0201(8) 0.0057(7) -0.0061(7) -0.0004(8)
Cl1 0.0237(3) 0.0297(3) 0.0159(2) 0.0045(2) 0.0013(2) -0.0006(2)
I1 0.01807(9) 0.03592(10) 0.02098(9) 0.00192(6) -0.00553(5) 0.00102(6)

loop_
_atom_type_symbol
_atom_type_description
_atom_type_scat_dispersion_real
_atom_type_scat_dispersion_imag
_atom_type_scat_source
C C 0.0033 0.0016 'International Tables Vol C Tables 4.2.6.8 and 6.1.1.4'
H H 0 0 'International Tables Vol C Tables 4.2.6.8 and 6.1.1.4'
O O 0.0106 0.006 'International Tables Vol C Tables 4.2.6.8 and 6.1.1.4'
Cl Cl 0.1484 0.1585 'International Tables Vol C Tables 4.2.6.8 and 6.1.1.4'
I I -0.4742 1.8119 'International Tables Vol C Tables 4.2.6.8 and 6.1.1.4'

loop_
_exptl_crystal_face_index_h
_exptl_crystal_face_index_k
_exptl_crystal_face_index_l
_exptl_crystal_face_perp_dist
0 0 -1 0.029
0 0 1 0.035
0 -1 0 0.228
0 1 0 0.149
1 0 0 0.032
-1 0 0 0.037

loop_
_geom_angle_atom_site_label_1
_geom_angle_atom_site_label_2
_geom_angle_atom_site_label_3
_geom_angle
_geom_angle_site_symmetry_1
_geom_angle_site_symmetry_3
O1 C1 C2 117.1(2) . .
O1 C1 C6 122.7(2) . .
C2 C1 C6 120.2(2) . .
C3 C2 C1 119.8(2) . .
C3 C2 H2 120.1 . .
C1 C2 H2 120.1 . .
C2 C3 C4 121.13(19) . .
C2 C3 Cl1 117.71(17) . .
C4 C3 Cl1 121.16(17) . .
C5 C4 C3 118.8(2) . .
C5 C4 I1 118.27(16) . .
C3 C4 I1 122.93(15) . .
C4 C5 C6 121.6(2) . .
C4 C5 H5 119.2 . .
C6 C5 H5 119.2 . .
C5 C6 C1 118.41(19) . .
C5 C6 C7 121.4(2) . .
C1 C6 C7 120.2(2) . .
O2 C7 C6 119.8(2) . .
O2 C7 C8 120.1(2) . .
C6 C7 C8 120.1(2) . .
C7 C8 H8A 109.5 . .
C7 C8 H8B 109.5 . .
H8A C8 H8B 109.5 . .
C7 C8 H8C 109.5 . .
H8A C8 H8C 109.5 . .
H8B C8 H8C 109.5 . .
C1 O1 H1 105(3) . .

loop_
_geom_bond_atom_site_label_1
_geom_bond_atom_site_label_2
_geom_bond_distance
_geom_bond_site_symmetry_2
C1 O1 1.347(3) .
C1 C2 1.393(3) .
C1 C6 1.409(3) .
C2 C3 1.383(3) .
C2 H2 0.95 .
C3 C4 1.397(3) .
C3 Cl1 1.729(2) .
C4 C5 1.382(3) .
C4 I1 2.088(2) .
C5 C6 1.403(3) .
C5 H5 0.95 .
C6 C7 1.483(3) .
C7 O2 1.228(3) .
C7 C8 1.499(3) .
C8 H8A 0.98 .
C8 H8B 0.98 .
C8 H8C 0.98 .
O1 H1 0.84(4) .

loop_
_geom_hbond_atom_site_label_D
_geom_hbond_atom_site_label_H
_geom_hbond_atom_site_label_A
_geom_hbond_distance_DH
_geom_hbond_distance_HA
_geom_hbond_distance_DA
_geom_hbond_angle_DHA
_geom_hbond_site_symmetry_A
_geom_hbond_publ_flag
O1 H1 O2 0.84(4) 1.81(4) 2.575(3) 151(4) . yes

loop_
_geom_torsion_atom_site_label_1
_geom_torsion_atom_site_label_2
_geom_torsion_atom_site_label_3
_geom_torsion_atom_site_label_4
_geom_torsion
_geom_torsion_site_symmetry_1
_geom_torsion_site_symmetry_2
_geom_torsion_site_symmetry_3
_geom_torsion_site_symmetry_4
O1 C1 C2 C3 178.4(2) . . . .
C6 C1 C2 C3 -1.8(3) . . . .
C1 C2 C3 C4 1.8(3) . . . .
C1 C2 C3 Cl1 -177.74(17) . . . .
C2 C3 C4 C5 -0.3(3) . . . .
Cl1 C3 C4 C5 179.20(17) . . . .
C2 C3 C4 I1 -179.19(17) . . . .
Cl1 C3 C4 I1 0.3(3) . . . .
C3 C4 C5 C6 -1.1(3) . . . .
I1 C4 C5 C6 177.83(16) . . . .
C4 C5 C6 C1 1.0(3) . . . .
C4 C5 C6 C7 -177.5(2) . . . .
O1 C1 C6 C5 -179.8(2) . . . .
C2 C1 C6 C5 0.5(3) . . . .
O1 C1 C6 C7 -1.3(3) . . . .
C2 C1 C6 C7 179.0(2) . . . .
C5 C6 C7 O2 175.3(2) . . . .
C1 C6 C7 O2 -3.2(3) . . . .
C5 C6 C7 C8 -4.3(3) . . . .
C1 C6 C7 C8 177.2(2) . . . .
